data_7232346
loop_
_publ_author_name
'You, Li-Xin'
'Xie, Shi-Yu'
'Xia, Cheng-Cai'
'Wang, Shu-Ju'
'Xiong, Gang'
'He, Yong-Ke'
'Dragutan, Ileana'
'Dragutan, Valerian'
'Fedin, Vladimir P.'
'Sun, Ya-Guang'

_publ_section_title
;
 Unprecedented homochiral 3D lanthanide coordination polymers with
 triple-stranded helical architecture constructed from a rigid achiral
 aryldicarboxylate ligand
;
_journal_issue 11
_journal_name_full CrystEngComm
_journal_page_first 1758
_journal_paper_doi 10.1039/C8CE01242C
_journal_volume 21
_journal_year 2019
_chemical_formula_moiety 'C42 H30 Ho2 N6 O14, 4(O)'
_chemical_formula_sum 'C42 H42 Ho2 N6 O18'
_chemical_formula_weight 1248.68
_space_group_crystal_system tetragonal
_space_group_IT_number 78
_space_group_name_Hall 'P 4cw'
_space_group_name_H-M_alt 'P 43'
_symmetry_space_group_name_Hall 'P 4cw'
_symmetry_space_group_name_H-M 'P 43'
_atom_sites_solution_hydrogens mixed
_atom_sites_solution_primary direct
_audit_creation_date 2019-01-28
_audit_creation_method
;
Olex2 1.2
(compiled 2018.05.29 svn.r3508 for OlexSys, GUI svn.r5506)
;
_audit_update_record
;
2019-02-07 deposited with the CCDC.
2019-02-08 downloaded from the CCDC.
;
_cell_angle_alpha 90
_cell_angle_beta 90
_cell_angle_gamma 90
_cell_formula_units_Z 4
_cell_length_a 17.5720(6)
_cell_length_b 17.5720(6)
_cell_length_c 14.5303(11)
_cell_measurement_reflns_used 12973
_cell_measurement_temperature 293
_cell_measurement_theta_max 27.5
_cell_measurement_theta_min 3.0
_cell_volume 4486.6(4)
_computing_cell_refinement
;
CrystalClear-SM Expert 2.0 r1 (Rigaku, 2009)
;
_computing_data_collection
;
CrystalClear-SM Expert 2.0 r1 (Rigaku, 2009)
;
_computing_data_reduction
;
CrystalClear-SM Expert 2.0 r1 (Rigaku, 2009)
;
_computing_molecular_graphics 'Olex2 (Dolomanov et al., 2009)'
_computing_publication_material 'Olex2 (Dolomanov et al., 2009)'
_computing_structure_refinement 'ShelXL (Sheldrick, 2015)'
_computing_structure_solution 'XS (Sheldrick, 2008)'
_diffrn_ambient_temperature 293
_diffrn_detector CCD
_diffrn_detector_area_resol_mean 13.6612
_diffrn_measured_fraction_theta_full 0.997
_diffrn_measured_fraction_theta_max 0.997
_diffrn_measurement_details
;
scan:
    Number of images: 180
               Slice: -60.0000 - 120.0000
         Image width: 1.0000
            Exp time: 16.0000
       Rotation axis: Omega
               Omega: 0.0000
                 Chi: 54.0000
                 Phi: 0.0000
                 XTD: 50.1057
              2theta: 29.8529
scan:
    Number of images: 180
               Slice: -60.0000 - 120.0000
         Image width: 1.0000
            Exp time: 16.0000
       Rotation axis: Omega
               Omega: 0.0000
                 Chi: 54.0000
                 Phi: 120.0000
                 XTD: 50.1057
              2theta: 29.8529
scan:
    Number of images: 180
               Slice: -60.0000 - 120.0000
         Image width: 1.0000
            Exp time: 16.0000
       Rotation axis: Omega
               Omega: 0.0000
                 Chi: 54.0000
                 Phi: 240.0000
                 XTD: 50.1057
              2theta: 29.8529
;
_diffrn_measurement_device
;
XtaLABmini: Fixed Chi 2 circle
;
_diffrn_measurement_device_type 'Rigaku Mercury375R (2x2 bin mode)'
_diffrn_measurement_method 'profile data from \w-scans'
_diffrn_measurement_specimen_support Fiber
_diffrn_orient_matrix_type d*Trek
_diffrn_orient_matrix_UB_11 -0.055979
_diffrn_orient_matrix_UB_12 -0.002442
_diffrn_orient_matrix_UB_13 -0.009952
_diffrn_orient_matrix_UB_21 -0.009744
_diffrn_orient_matrix_UB_22 -0.004415
_diffrn_orient_matrix_UB_23 0.055894
_diffrn_orient_matrix_UB_31 -0.003834
_diffrn_orient_matrix_UB_32 0.068551
_diffrn_orient_matrix_UB_33 0.004746
_diffrn_radiation_monochromator 'Graphite Monochromator'
_diffrn_radiation_type MoK\a
_diffrn_radiation_wavelength 0.71073
_diffrn_reflns_av_R_equivalents 0.0666
_diffrn_reflns_av_unetI/netI 0.0504
_diffrn_reflns_Laue_measured_fraction_full 0.997
_diffrn_reflns_Laue_measured_fraction_max 0.997
_diffrn_reflns_limit_h_max 22
_diffrn_reflns_limit_h_min -22
_diffrn_reflns_limit_k_max 22
_diffrn_reflns_limit_k_min -22
_diffrn_reflns_limit_l_max 18
_diffrn_reflns_limit_l_min -18
_diffrn_reflns_number 45851
_diffrn_reflns_point_group_measured_fraction_full 0.995
_diffrn_reflns_point_group_measured_fraction_max 0.995
_diffrn_reflns_theta_full 25.242
_diffrn_reflns_theta_max 27.559
_diffrn_reflns_theta_min 3.034
_diffrn_source 'Sealed Tube'
_diffrn_source_current 12.0
_diffrn_source_power 0.6
_diffrn_source_voltage 50.0
_exptl_absorpt_coefficient_mu 3.585
_exptl_absorpt_correction_T_max 1.000
_exptl_absorpt_correction_T_min 0.772
_exptl_absorpt_correction_type multi-scan
_exptl_crystal_colour Colorless
_exptl_crystal_density_diffrn 1.849
_exptl_crystal_density_method 'not measured'
_exptl_crystal_description Prism
_exptl_crystal_F_000 2456
_exptl_crystal_size_max 0.2
_exptl_crystal_size_mid 0.2
_exptl_crystal_size_min 0.2
_refine_diff_density_max 0.774
_refine_diff_density_min -1.050
_refine_diff_density_rms 0.095
_refine_ls_abs_structure_details
;
 Flack x determined using 4381 quotients [(I+)-(I-)]/[(I+)+(I-)]
 (Parsons, Flack and Wagner, Acta Cryst. B69 (2013) 249-259).
;
_refine_ls_abs_structure_Flack 0.015(8)
_refine_ls_extinction_method none
_refine_ls_goodness_of_fit_ref 1.078
_refine_ls_hydrogen_treatment constr
_refine_ls_matrix_type full
_refine_ls_number_parameters 613
_refine_ls_number_reflns 10325
_refine_ls_number_restraints 1
_refine_ls_restrained_S_all 1.078
_refine_ls_R_factor_all 0.0338
_refine_ls_R_factor_gt 0.0312
_refine_ls_shift/su_max 0.001
_refine_ls_shift/su_mean 0.000
_refine_ls_structure_factor_coef Fsqd
_refine_ls_weighting_details 'w=1/[\s^2^(Fo^2^)+(0.0278P)^2^] where P=(Fo^2^+2Fc^2^)/3'
_refine_ls_weighting_scheme calc
_refine_ls_wR_factor_gt 0.0707
_refine_ls_wR_factor_ref 0.0720
_reflns_Friedel_coverage 0.919
_reflns_Friedel_fraction_full 0.993
_reflns_Friedel_fraction_max 0.992
_reflns_number_gt 9855
_reflns_number_total 10325
_reflns_threshold_expression 'I > 2\s(I)'
_cod_data_source_file c8ce01242c2.cif
_cod_data_source_block whlho
_cod_depositor_comments
;
The following automatic conversions were performed:

'_exptl_absorpt_correction_type' value 'Multi-scan' changed to
'multi-scan' according to
/home/data/users/saulius/crontab/automatic-downloads/rss-feeds/RSC/lib/dictionaries/cif_core.dic
dictionary named 'cif_core.dic' version 2.4.2 from 2011-04-26.

Automatic conversion script
Id: cif_fix_values 4973 2017-02-22 13:04:09Z antanas 

 Adding full bibliography for 7232339--7232346.cif.
;
_cod_original_cell_volume 4486.6(5)
_cod_database_code 7232346
_shelx_shelxl_version_number 2016/6
_shelx_space_group_comment
;
The symmetry employed for this shelxl refinement is uniquely defined
by the following loop, which should always be used as a source of
symmetry information in preference to the above space-group names.
They are only intended as comments.
;
_olex2_refinement_description
;
1. Fixed Uiso
 At 1.2 times of:
  All C(H) groups, All C(H,H) groups, All N(H) groups
2.a Riding coordinates:
 N1(H1)
2.b Secondary CH2 refined with riding coordinates:
 C37(H37A,H37B), C23(H23A,H23B), C9(H9A,H9B)
2.c Aromatic/amide H refined with riding coordinates:
 C31(H31), C34(H34), C36(H36), C39(H39), C42(H42), C41(H41), C40(H40),
 C20(H20), C22(H22), C25(H25), N3(H3), C17(H17), C28(H28), C27(H27), C26(H26),
 N5(H5), C8(H8), C3(H3A), C6(H6), C13(H13), C11(H11), C12(H12), C14(H14)
;
_olex2_submission_special_instructions 'No special instructions were received'

loop_
_space_group_symop_operation_xyz
'x, y, z'
'-y, x, z+3/4'
'-x, -y, z+1/2'
'y, -x, z+1/4'

loop_
_atom_site_label
_atom_site_type_symbol
_atom_site_fract_x
_atom_site_fract_y
_atom_site_fract_z
_atom_site_U_iso_or_equiv
_atom_site_adp_type
_atom_site_occupancy
_atom_site_site_symmetry_order
_atom_site_calc_flag
_atom_site_refinement_flags_posn
Ho1 Ho 0.46769(2) 0.62064(2) 0.12811(2) 0.01829(8) Uani 1 1 d .
Ho2 Ho 0.90620(2) 0.91270(2) 0.26877(2) 0.02224(8) Uani 1 1 d .
O1 O 0.9414(3) 1.0346(3) 0.2934(4) 0.0330(13) Uani 1 1 d .
O6 O 0.7831(3) 0.9688(3) 0.3056(4) 0.0327(13) Uani 1 1 d .
O4 O 1.0705(4) 1.1376(3) -0.0870(4) 0.0371(14) Uani 1 1 d .
O9 O 0.4091(3) 0.6221(3) 0.2698(4) 0.0302(11) Uani 1 1 d .
O2 O 0.9570(3) 1.1364(3) 0.3795(4) 0.0340(12) Uani 1 1 d .
O12 O 0.3541(3) 0.5299(3) 0.7415(3) 0.0293(12) Uani 1 1 d .
O13 O 0.9216(3) 0.7976(3) 0.1872(4) 0.0397(15) Uani 1 1 d .
O5 O 0.7876(3) 0.8465(3) 0.2748(4) 0.0312(12) Uani 1 1 d .
O3 O 1.0937(4) 1.0343(3) -0.0057(4) 0.0399(15) Uani 1 1 d .
O8 O 0.4575(3) 0.7611(3) 0.1401(4) 0.0297(12) Uani 1 1 d .
O7 O 0.5601(3) 0.7041(3) 0.1901(4) 0.0285(12) Uani 1 1 d .
O14 O 0.3586(3) 0.6609(3) 0.0525(4) 0.0281(12) Uani 1 1 d .
O11 O 0.4370(3) 0.4636(3) 0.6599(4) 0.0302(12) Uani 1 1 d .
C19 C 0.5226(4) 0.7653(4) 0.1737(5) 0.0217(14) Uani 1 1 d .
C15 C 0.7501(4) 0.9077(4) 0.2802(5) 0.0254(15) Uani 1 1 d .
O10 O 0.5077(3) 0.5919(3) 0.3569(4) 0.0306(13) Uani 1 1 d .
C29 C 0.4377(4) 0.6044(4) 0.3450(5) 0.0220(15) Uani 1 1 d .
C30 C 0.3853(4) 0.5981(4) 0.4279(5) 0.0203(14) Uani 1 1 d .
C32 C 0.3619(4) 0.5564(4) 0.5822(4) 0.0196(14) Uani 1 1 d .
C31 C 0.4092(4) 0.5605(4) 0.5058(5) 0.0219(14) Uani 1 1 d .
H31 H 0.456977 0.537760 0.507341 0.026 Uiso 1 1 calc R
C34 C 0.2898(4) 0.5917(5) 0.5800(5) 0.0264(16) Uani 1 1 d .
H34 H 0.258540 0.590481 0.631681 0.032 Uiso 1 1 calc R
C36 C 0.3135(4) 0.6306(4) 0.4248(5) 0.0271(16) Uani 1 1 d .
H36 H 0.297107 0.654430 0.371121 0.032 Uiso 1 1 calc R
C35 C 0.2657(4) 0.6281(5) 0.5007(5) 0.0287(17) Uani 1 1 d .
N1 N 0.1924(4) 0.6601(5) 0.4945(5) 0.048(2) Uani 1 1 d .
H1 H 0.168313 0.639106 0.449652 0.058 Uiso 1 1 d R
C39 C 0.1726(6) 0.7022(6) 0.7353(7) 0.051(3) Uani 1 1 d .
H39 H 0.162867 0.652122 0.752311 0.061 Uiso 1 1 calc R
C38 C 0.1673(5) 0.7237(6) 0.6443(6) 0.041(2) Uani 1 1 d .
C42 C 0.1821(6) 0.7987(6) 0.6241(8) 0.054(3) Uani 1 1 d .
H42 H 0.178484 0.815444 0.563574 0.065 Uiso 1 1 calc R
C37 C 0.1422(5) 0.6665(6) 0.5723(6) 0.043(2) Uani 1 1 d .
H37A H 0.137864 0.616946 0.601197 0.051 Uiso 1 1 calc R
H37B H 0.092093 0.680760 0.550367 0.051 Uiso 1 1 calc R
N2 N 0.2086(5) 0.8282(5) 0.7816(6) 0.051(2) Uani 1 1 d .
C41 C 0.2024(7) 0.8497(7) 0.6928(8) 0.061(3) Uani 1 1 d .
H41 H 0.212035 0.900096 0.677072 0.073 Uiso 1 1 calc R
C40 C 0.1925(6) 0.7556(6) 0.8015(7) 0.052(3) Uani 1 1 d .
H40 H 0.194830 0.740181 0.862629 0.063 Uiso 1 1 calc R
C21 C 0.5575(5) 0.9782(4) 0.1955(7) 0.0307(17) Uani 1 1 d .
C18 C 0.5596(4) 0.8400(4) 0.1955(5) 0.0215(14) Uani 1 1 d .
C20 C 0.5225(5) 0.9074(4) 0.1770(6) 0.0312(18) Uani 1 1 d .
H20 H 0.473770 0.906309 0.152032 0.037 Uiso 1 1 calc R
C16 C 0.6695(4) 0.9094(4) 0.2475(5) 0.0261(16) Uani 1 1 d .
C22 C 0.6322(5) 0.9776(4) 0.2299(5) 0.0295(17) Uani 1 1 d .
H22 H 0.657068 1.023405 0.240963 0.035 Uiso 1 1 calc R
C25 C 0.5615(6) 1.1337(5) 0.3414(7) 0.049(3) Uani 1 1 d .
H25 H 0.541382 1.085239 0.349900 0.059 Uiso 1 1 calc R
N3 N 0.5151(5) 1.0439(4) 0.1810(6) 0.051(2) Uani 1 1 d .
H3 H 0.466238 1.040402 0.180106 0.061 Uiso 1 1 calc R
C24 C 0.5707(5) 1.1619(5) 0.2531(7) 0.044(2) Uani 1 1 d .
C23 C 0.5495(7) 1.1178(5) 0.1672(7) 0.055(3) Uani 1 1 d .
H23A H 0.514546 1.148665 0.131432 0.066 Uiso 1 1 calc R
H23B H 0.595120 1.111041 0.130550 0.066 Uiso 1 1 calc R
C17 C 0.6335(4) 0.8400(4) 0.2315(5) 0.0244(15) Uani 1 1 d .
H17 H 0.658107 0.794384 0.244591 0.029 Uiso 1 1 calc R
N4 N 0.6130(5) 1.2456(5) 0.4094(6) 0.054(2) Uani 1 1 d .
C28 C 0.6019(6) 1.2345(5) 0.2457(7) 0.046(2) Uani 1 1 d .
H28 H 0.609040 1.256656 0.188246 0.055 Uiso 1 1 calc R
C27 C 0.6220(6) 1.2733(6) 0.3245(8) 0.052(3) Uani 1 1 d .
H27 H 0.643136 1.321541 0.318145 0.063 Uiso 1 1 calc R
C26 C 0.5821(7) 1.1768(6) 0.4170(8) 0.060(3) Uani 1 1 d .
H26 H 0.573973 1.156918 0.475479 0.072 Uiso 1 1 calc R
C33 C 0.3857(4) 0.5133(4) 0.6663(5) 0.0204(14) Uani 1 1 d .
C1 C 0.9630(4) 1.1022(4) 0.3043(5) 0.0236(15) Uani 1 1 d .
C5 C 1.0740(4) 1.1025(4) -0.0131(5) 0.0251(16) Uani 1 1 d .
N5 N 1.0614(5) 1.3382(4) 0.1739(6) 0.049(2) Uani 1 1 d .
H5 H 1.038219 1.362426 0.216930 0.059 Uiso 1 1 calc R
C2 C 0.9999(4) 1.1431(4) 0.2272(5) 0.0218(14) Uani 1 1 d .
C4 C 1.0522(4) 1.1446(4) 0.0731(5) 0.0224(14) Uani 1 1 d .
C8 C 1.0151(4) 1.2214(4) 0.2352(5) 0.0259(16) Uani 1 1 d .
H8 H 1.003110 1.246822 0.289426 0.031 Uiso 1 1 calc R
C3 C 1.0204(4) 1.1046(4) 0.1463(5) 0.0243(15) Uani 1 1 d .
H3A H 1.012794 1.052319 0.141650 0.029 Uiso 1 1 calc R
C6 C 1.0646(4) 1.2225(4) 0.0798(5) 0.0252(16) Uani 1 1 d .
H6 H 1.083944 1.249171 0.029780 0.030 Uiso 1 1 calc R
C7 C 1.0478(5) 1.2610(4) 0.1625(5) 0.0275(16) Uani 1 1 d .
C10 C 1.1340(6) 1.4556(5) 0.1558(7) 0.041(2) Uani 1 1 d .
N6 N 1.1716(6) 1.5977(5) 0.2238(6) 0.057(2) Uani 1 1 d .
C13 C 1.2239(6) 1.5465(7) 0.2040(8) 0.061(3) Uani 1 1 d .
H13 H 1.274701 1.559461 0.212557 0.073 Uiso 1 1 calc R
C11 C 1.0779(6) 1.5073(6) 0.1773(8) 0.051(3) Uani 1 1 d .
H11 H 1.026794 1.495224 0.169596 0.061 Uiso 1 1 calc R
C9 C 1.1139(7) 1.3787(5) 0.1149(8) 0.060(3) Uani 1 1 d .
H9A H 1.091067 1.385787 0.054717 0.072 Uiso 1 1 calc R
H9B H 1.159906 1.348789 0.107116 0.072 Uiso 1 1 calc R
C12 C 1.1000(7) 1.5783(6) 0.2110(8) 0.055(3) Uani 1 1 d .
H12 H 1.062300 1.613635 0.225016 0.066 Uiso 1 1 calc R
C14 C 1.2077(6) 1.4764(6) 0.1721(8) 0.056(3) Uani 1 1 d .
H14 H 1.246848 1.441985 0.161200 0.067 Uiso 1 1 calc R
O15 O 0.8210(5) 0.7036(5) 0.3869(7) 0.086(3) Uani 1 1 d .
O17 O 0.7679(6) 0.9189(6) 0.6428(9) 0.109(4) Uani 1 1 d .
O16 O 0.7491(5) 0.8028(7) 0.5271(9) 0.109(4) Uani 1 1 d .
O18 O 0.6479(5) 1.0194(6) 0.6270(9) 0.110(4) Uani 1 1 d .

loop_
_atom_site_aniso_label
_atom_site_aniso_U_11
_atom_site_aniso_U_22
_atom_site_aniso_U_33
_atom_site_aniso_U_23
_atom_site_aniso_U_13
_atom_site_aniso_U_12
Ho1 0.02069(15) 0.02012(15) 0.01405(14) -0.00028(13) 0.00112(13) -0.00131(12)
Ho2 0.02240(16) 0.02703(17) 0.01729(15) 0.00308(14) -0.00279(14) -0.00230(13)
O1 0.040(3) 0.021(3) 0.037(3) 0.006(2) 0.003(3) -0.010(2)
O6 0.026(3) 0.036(3) 0.036(3) -0.011(3) 0.000(2) -0.011(2)
O4 0.054(4) 0.044(3) 0.014(2) -0.004(2) 0.005(3) 0.000(3)
O9 0.033(3) 0.048(3) 0.010(2) 0.004(3) 0.006(2) -0.003(2)
O2 0.044(3) 0.041(3) 0.017(3) 0.001(3) 0.009(3) -0.006(2)
O12 0.042(3) 0.033(3) 0.013(2) 0.007(2) 0.001(2) 0.005(2)
O13 0.036(3) 0.039(3) 0.045(4) -0.013(3) 0.011(3) -0.004(3)
O5 0.025(3) 0.030(3) 0.039(3) -0.002(3) -0.004(3) -0.005(2)
O3 0.055(4) 0.021(3) 0.044(4) -0.005(3) 0.017(3) 0.003(3)
O8 0.024(3) 0.024(3) 0.040(3) -0.004(2) -0.012(2) 0.000(2)
O7 0.028(3) 0.023(3) 0.034(3) 0.001(2) -0.010(2) 0.000(2)
O14 0.026(3) 0.026(3) 0.032(3) -0.002(2) -0.005(2) 0.003(2)
O11 0.033(3) 0.029(3) 0.028(3) 0.005(2) -0.002(2) 0.005(2)
C19 0.025(3) 0.022(3) 0.018(3) -0.004(3) -0.001(3) 0.001(3)
C15 0.025(3) 0.031(4) 0.020(4) -0.001(3) 0.006(3) -0.006(3)
O10 0.024(3) 0.040(3) 0.028(3) 0.011(2) 0.009(2) 0.012(2)
C29 0.027(4) 0.023(3) 0.016(3) 0.001(3) 0.007(3) -0.001(3)
C30 0.026(4) 0.025(4) 0.010(3) 0.002(3) 0.002(3) 0.000(3)
C32 0.024(3) 0.025(3) 0.010(3) 0.003(3) 0.001(3) 0.003(3)
C31 0.022(3) 0.026(3) 0.018(4) 0.004(3) 0.002(3) 0.006(3)
C34 0.021(4) 0.042(4) 0.016(3) 0.004(3) 0.008(3) 0.010(3)
C36 0.034(4) 0.035(4) 0.012(3) 0.004(3) 0.000(3) 0.011(3)
C35 0.023(3) 0.043(4) 0.020(4) 0.005(3) 0.002(3) 0.011(3)
N1 0.032(4) 0.084(6) 0.030(4) 0.002(4) -0.004(3) 0.030(4)
C39 0.067(7) 0.047(6) 0.037(5) 0.008(5) 0.017(5) 0.007(5)
C38 0.031(4) 0.054(5) 0.038(5) 0.003(4) 0.011(4) 0.012(4)
C42 0.055(6) 0.057(6) 0.050(6) 0.015(6) 0.015(6) 0.011(5)
C37 0.032(4) 0.059(6) 0.037(5) 0.006(5) 0.006(4) 0.012(4)
N2 0.058(5) 0.050(5) 0.046(5) -0.003(4) 0.010(4) 0.013(4)
C41 0.074(8) 0.053(6) 0.054(7) 0.012(6) 0.021(6) 0.019(6)
C40 0.071(7) 0.058(6) 0.028(5) 0.001(5) 0.012(5) 0.016(5)
C21 0.036(4) 0.018(3) 0.038(4) -0.006(3) -0.011(4) 0.001(3)
C18 0.022(3) 0.023(3) 0.019(3) -0.003(3) -0.001(3) -0.001(3)
C20 0.030(4) 0.025(4) 0.039(5) -0.002(3) -0.010(4) -0.002(3)
C16 0.024(4) 0.029(4) 0.025(4) -0.005(3) 0.002(3) -0.008(3)
C22 0.033(4) 0.025(4) 0.030(4) -0.002(3) -0.010(3) -0.005(3)
C25 0.068(7) 0.030(5) 0.049(6) -0.001(4) 0.005(5) -0.009(4)
N3 0.056(5) 0.024(4) 0.071(6) -0.004(4) -0.025(5) 0.002(3)
C24 0.048(5) 0.033(4) 0.051(6) -0.007(4) -0.009(5) 0.007(4)
C23 0.090(8) 0.029(5) 0.047(6) -0.005(4) -0.030(6) 0.004(5)
C17 0.023(4) 0.022(3) 0.028(4) -0.001(3) -0.004(3) -0.001(3)
N4 0.055(5) 0.049(5) 0.059(6) -0.027(4) 0.005(4) -0.004(4)
C28 0.058(6) 0.028(4) 0.052(6) -0.005(4) 0.003(5) -0.007(4)
C27 0.056(6) 0.039(5) 0.063(7) -0.015(5) 0.011(5) -0.009(5)
C26 0.091(9) 0.044(6) 0.045(6) -0.006(5) 0.004(6) -0.007(6)
C33 0.020(3) 0.024(4) 0.017(3) 0.003(3) 0.000(3) -0.001(3)
C1 0.021(4) 0.030(4) 0.021(4) 0.004(3) 0.002(3) 0.002(3)
C5 0.027(4) 0.030(4) 0.018(3) -0.005(3) 0.001(3) -0.009(3)
N5 0.081(6) 0.024(4) 0.042(4) -0.011(3) 0.027(4) -0.019(4)
C2 0.027(4) 0.021(3) 0.017(3) -0.003(3) -0.002(3) -0.002(3)
C4 0.030(4) 0.025(4) 0.012(3) -0.004(3) 0.004(3) -0.004(3)
C8 0.037(4) 0.026(4) 0.015(3) 0.001(3) 0.005(3) -0.003(3)
C3 0.028(4) 0.024(3) 0.020(4) -0.002(3) 0.004(3) -0.002(3)
C6 0.038(4) 0.020(3) 0.018(3) -0.001(3) 0.008(3) -0.004(3)
C7 0.040(4) 0.021(3) 0.022(4) -0.004(3) 0.009(3) -0.002(3)
C10 0.052(5) 0.031(4) 0.040(5) 0.003(4) 0.008(4) -0.008(4)
N6 0.085(7) 0.038(4) 0.050(5) -0.005(4) 0.004(5) -0.022(5)
C13 0.044(6) 0.070(7) 0.069(8) -0.016(6) 0.013(5) -0.019(5)
C11 0.043(5) 0.049(6) 0.061(7) -0.002(5) 0.000(5) -0.003(4)
C9 0.092(8) 0.039(5) 0.050(6) -0.012(5) 0.033(6) -0.026(5)
C12 0.076(8) 0.035(5) 0.054(7) -0.007(5) -0.002(6) 0.006(5)
C14 0.046(6) 0.050(6) 0.072(8) 0.000(6) 0.011(5) -0.006(5)
O15 0.100(7) 0.074(6) 0.084(6) 0.001(5) -0.013(6) -0.045(5)
O17 0.093(7) 0.104(8) 0.129(9) 0.013(7) 0.051(7) -0.024(6)
O16 0.061(5) 0.135(9) 0.131(9) 0.004(8) -0.027(7) 0.006(6)
O18 0.075(6) 0.119(8) 0.136(10) -0.051(8) 0.000(7) 0.000(6)

loop_
_atom_type_symbol
_atom_type_description
_atom_type_scat_dispersion_real
_atom_type_scat_dispersion_imag
_atom_type_scat_source
C C 0.0033 0.0016 'International Tables Vol C Tables 4.2.6.8 and 6.1.1.4'
H H 0.0000 0.0000 'International Tables Vol C Tables 4.2.6.8 and 6.1.1.4'
Ho Ho -0.2175 4.6783 'International Tables Vol C Tables 4.2.6.8 and 6.1.1.4'
N N 0.0061 0.0033 'International Tables Vol C Tables 4.2.6.8 and 6.1.1.4'
O O 0.0106 0.0060 'International Tables Vol C Tables 4.2.6.8 and 6.1.1.4'

loop_
_geom_angle_atom_site_label_1
_geom_angle_atom_site_label_2
_geom_angle_atom_site_label_3
_geom_angle
_geom_angle_site_symmetry_1
_geom_angle_site_symmetry_3
O9 Ho1 O12 168.1(2) . 4_564
O9 Ho1 O8 83.9(2) . .
O9 Ho1 O7 87.70(19) . .
O9 Ho1 O14 92.90(19) . .
O9 Ho1 C19 86.1(2) . .
O12 Ho1 O8 84.4(2) 4_564 .
O12 Ho1 O7 83.28(19) 4_564 .
O12 Ho1 O14 85.71(19) 4_564 .
O12 Ho1 C19 82.3(2) 4_564 .
O8 Ho1 C19 26.42(18) . .
O7 Ho1 O8 53.58(16) . .
O7 Ho1 C19 27.18(19) . .
O14 Ho1 O8 70.74(17) . .
O14 Ho1 O7 123.94(18) . .
O14 Ho1 C19 96.87(19) . .
O11 Ho1 O9 98.9(2) 3_664 .
O11 Ho1 O12 87.2(2) 3_664 4_564
O11 Ho1 O8 133.15(18) 3_664 .
O11 Ho1 O7 79.69(18) 3_664 .
O11 Ho1 O14 154.16(19) 3_664 .
O11 Ho1 C19 106.7(2) 3_664 .
O10 Ho1 O9 85.7(2) 2_654 .
O10 Ho1 O12 105.7(2) 2_654 4_564
O10 Ho1 O8 147.99(19) 2_654 .
O10 Ho1 O7 155.79(18) 2_654 .
O10 Ho1 O14 79.69(18) 2_654 .
O10 Ho1 O11 78.39(19) 2_654 3_664
O10 Ho1 C19 170.9(2) 2_654 .
O1 Ho2 O6 79.89(19) . .
O1 Ho2 O4 99.8(2) . 3_775
O1 Ho2 O2 84.7(2) . 2_754
O1 Ho2 O13 149.5(2) . .
O1 Ho2 O5 134.0(2) . .
O1 Ho2 O3 78.5(2) . 4_575
O1 Ho2 C15 107.1(2) . .
O6 Ho2 C15 27.64(19) . .
O4 Ho2 O6 96.5(2) 3_775 .
O4 Ho2 O13 96.2(2) 3_775 .
O4 Ho2 O5 86.3(2) 3_775 .
O4 Ho2 C15 96.3(2) 3_775 .
O2 Ho2 O6 76.5(2) 2_754 .
O2 Ho2 O4 171.0(2) 2_754 3_775
O2 Ho2 O13 83.4(2) 2_754 .
O2 Ho2 O5 85.0(2) 2_754 .
O2 Ho2 C15 74.8(2) 2_754 .
O13 Ho2 O6 123.98(19) . .
O13 Ho2 O5 72.60(19) . .
O13 Ho2 C15 96.7(2) . .
O5 Ho2 O6 54.15(17) . .
O5 Ho2 C15 27.33(19) . .
O3 Ho2 O6 158.4(2) 4_575 .
O3 Ho2 O4 87.0(2) 4_575 3_775
O3 Ho2 O2 101.6(2) 4_575 2_754
O3 Ho2 O13 76.5(2) 4_575 .
O3 Ho2 O5 147.4(2) 4_575 .
O3 Ho2 C15 172.8(2) 4_575 .
C1 O1 Ho2 177.6(5) . .
C15 O6 Ho2 89.9(4) . .
C5 O4 Ho2 125.9(5) . 3_774
C29 O9 Ho1 127.1(5) . .
C1 O2 Ho2 130.0(5) . 4_575
C33 O12 Ho1 123.5(5) . 2_655
C15 O5 Ho2 92.5(4) . .
C5 O3 Ho2 160.8(6) . 2_754
C19 O8 Ho1 91.1(4) . .
C19 O7 Ho1 95.5(4) . .
C33 O11 Ho1 172.1(5) . 3_665
O8 C19 Ho1 62.4(4) . .
O8 C19 O7 119.7(6) . .
O8 C19 C18 122.2(6) . .
O7 C19 Ho1 57.4(3) . .
O7 C19 C18 118.1(6) . .
C18 C19 Ho1 174.4(5) . .
O6 C15 Ho2 62.4(4) . .
O6 C15 C16 120.5(7) . .
O5 C15 Ho2 60.2(4) . .
O5 C15 O6 119.8(7) . .
O5 C15 C16 119.4(6) . .
C16 C15 Ho2 157.8(5) . .
C29 O10 Ho1 162.4(5) . 4_565
O9 C29 O10 123.9(7) . .
O9 C29 C30 118.0(6) . .
O10 C29 C30 118.0(6) . .
C31 C30 C29 120.2(6) . .
C31 C30 C36 120.1(6) . .
C36 C30 C29 119.7(6) . .
C31 C32 C34 119.8(6) . .
C31 C32 C33 120.7(6) . .
C34 C32 C33 119.4(6) . .
C30 C31 C32 120.0(6) . .
C30 C31 H31 120.0 . .
C32 C31 H31 120.0 . .
C32 C34 H34 120.1 . .
C35 C34 C32 119.8(6) . .
C35 C34 H34 120.1 . .
C30 C36 H36 119.6 . .
C35 C36 C30 120.8(7) . .
C35 C36 H36 119.6 . .
C34 C35 C36 119.5(6) . .
C34 C35 N1 121.2(7) . .
C36 C35 N1 119.3(7) . .
C35 N1 H1 109.2 . .
C35 N1 C37 122.7(7) . .
C37 N1 H1 109.1 . .
C38 C39 H39 120.1 . .
C38 C39 C40 119.8(10) . .
C40 C39 H39 120.1 . .
C39 C38 C37 120.0(9) . .
C42 C38 C39 117.0(10) . .
C42 C38 C37 122.9(9) . .
C38 C42 H42 119.5 . .
C38 C42 C41 121.0(11) . .
C41 C42 H42 119.5 . .
N1 C37 C38 114.6(8) . .
N1 C37 H37A 108.6 . .
N1 C37 H37B 108.6 . .
C38 C37 H37A 108.6 . .
C38 C37 H37B 108.6 . .
H37A C37 H37B 107.6 . .
C40 N2 C41 117.1(10) . .
C42 C41 H41 119.1 . .
N2 C41 C42 121.8(11) . .
N2 C41 H41 119.1 . .
C39 C40 H40 118.4 . .
N2 C40 C39 123.3(9) . .
N2 C40 H40 118.4 . .
C22 C21 C20 117.9(7) . .
N3 C21 C20 117.9(7) . .
N3 C21 C22 124.1(7) . .
C20 C18 C19 120.4(6) . .
C20 C18 C17 120.8(7) . .
C17 C18 C19 118.8(6) . .
C21 C20 H20 119.6 . .
C18 C20 C21 120.9(7) . .
C18 C20 H20 119.6 . .
C22 C16 C15 121.4(7) . .
C22 C16 C17 120.7(7) . .
C17 C16 C15 117.8(7) . .
C21 C22 H22 119.6 . .
C16 C22 C21 120.8(7) . .
C16 C22 H22 119.6 . .
C24 C25 H25 119.7 . .
C26 C25 H25 119.7 . .
C26 C25 C24 120.6(9) . .
C21 N3 H3 118.6 . .
C21 N3 C23 122.9(9) . .
C23 N3 H3 118.6 . .
C25 C24 C23 123.4(8) . .
C25 C24 C28 116.4(9) . .
C28 C24 C23 120.2(9) . .
N3 C23 C24 116.6(9) . .
N3 C23 H23A 108.1 . .
N3 C23 H23B 108.1 . .
C24 C23 H23A 108.1 . .
C24 C23 H23B 108.1 . .
H23A C23 H23B 107.3 . .
C18 C17 H17 120.6 . .
C16 C17 C18 118.9(7) . .
C16 C17 H17 120.6 . .
C26 N4 C27 117.1(9) . .
C24 C28 H28 120.3 . .
C27 C28 C24 119.4(10) . .
C27 C28 H28 120.3 . .
N4 C27 C28 123.8(9) . .
N4 C27 H27 118.1 . .
C28 C27 H27 118.1 . .
C25 C26 H26 118.7 . .
N4 C26 C25 122.6(10) . .
N4 C26 H26 118.7 . .
O12 C33 O11 122.7(7) . .
O12 C33 C32 117.9(6) . .
O11 C33 C32 119.4(6) . .
O1 C1 O2 122.6(7) . .
O1 C1 C2 119.7(7) . .
O2 C1 C2 117.7(7) . .
O4 C5 O3 124.4(7) . .
O4 C5 C4 117.6(7) . .
O3 C5 C4 118.0(7) . .
C7 N5 H5 119.3 . .
C7 N5 C9 121.3(7) . .
C9 N5 H5 119.3 . .
C8 C2 C1 119.7(7) . .
C3 C2 C1 120.8(6) . .
C3 C2 C8 119.5(7) . .
C3 C4 C5 119.3(6) . .
C6 C4 C5 120.2(6) . .
C6 C4 C3 120.5(6) . .
C2 C8 H8 119.8 . .
C7 C8 C2 120.4(7) . .
C7 C8 H8 119.8 . .
C2 C3 H3A 120.0 . .
C4 C3 C2 119.9(7) . .
C4 C3 H3A 120.0 . .
C4 C6 H6 120.0 . .
C4 C6 C7 120.0(7) . .
C7 C6 H6 120.0 . .
N5 C7 C8 118.0(7) . .
N5 C7 C6 122.4(7) . .
C8 C7 C6 119.6(7) . .
C11 C10 C9 120.7(9) . .
C14 C10 C11 117.5(9) . .
C14 C10 C9 121.8(10) . .
C12 N6 C13 117.3(9) . .
N6 C13 H13 118.2 . .
N6 C13 C14 123.5(10) . .
C14 C13 H13 118.2 . .
C10 C11 H11 120.9 . .
C10 C11 C12 118.2(10) . .
C12 C11 H11 120.9 . .
N5 C9 C10 110.7(8) . .
N5 C9 H9A 109.5 . .
N5 C9 H9B 109.5 . .
C10 C9 H9A 109.5 . .
C10 C9 H9B 109.5 . .
H9A C9 H9B 108.1 . .
N6 C12 C11 123.1(10) . .
N6 C12 H12 118.5 . .
C11 C12 H12 118.5 . .
C10 C14 H14 119.8 . .
C13 C14 C10 120.4(11) . .
C13 C14 H14 119.8 . .

loop_
_geom_bond_atom_site_label_1
_geom_bond_atom_site_label_2
_geom_bond_distance
_geom_bond_site_symmetry_2
Ho1 O9 2.303(5) .
Ho1 O12 2.309(5) 4_564
Ho1 O8 2.481(5) .
Ho1 O7 2.367(5) .
Ho1 O14 2.320(5) .
Ho1 O11 2.281(5) 3_664
Ho1 C19 2.798(7) .
Ho1 O10 2.266(5) 2_654
Ho2 O1 2.258(5) .
Ho2 O6 2.437(6) .
Ho2 O4 2.311(5) 3_775
Ho2 O2 2.293(6) 2_754
Ho2 O13 2.360(6) .
Ho2 O5 2.388(5) .
Ho2 O3 2.281(6) 4_575
Ho2 C15 2.749(7) .
O1 C1 1.256(9) .
O6 C15 1.275(9) .
O4 C5 1.239(9) .
O9 C29 1.242(9) .
O2 C1 1.252(10) .
O12 C33 1.261(9) .
O5 C15 1.263(9) .
O3 C5 1.252(9) .
O8 C19 1.245(8) .
O7 C19 1.284(8) .
O11 C33 1.260(9) .
C19 C18 1.500(10) .
C15 C16 1.495(10) .
O10 C29 1.261(9) .
C29 C30 1.519(9) .
C30 C31 1.377(9) .
C30 C36 1.387(10) .
C32 C31 1.388(9) .
C32 C34 1.411(9) .
C32 C33 1.497(9) .
C31 H31 0.9300 .
C34 H34 0.9300 .
C34 C35 1.385(10) .
C36 H36 0.9300 .
C36 C35 1.387(10) .
C35 N1 1.408(9) .
N1 H1 0.8599 .
N1 C37 1.438(11) .
C39 H39 0.9300 .
C39 C38 1.378(13) .
C39 C40 1.389(14) .
C38 C42 1.375(14) .
C38 C37 1.516(14) .
C42 H42 0.9300 .
C42 C41 1.388(16) .
C37 H37A 0.9700 .
C37 H37B 0.9700 .
N2 C41 1.350(14) .
N2 C40 1.338(13) .
C41 H41 0.9300 .
C40 H40 0.9300 .
C21 C20 1.413(11) .
C21 C22 1.405(11) .
C21 N3 1.390(10) .
C18 C20 1.379(10) .
C18 C17 1.399(10) .
C20 H20 0.9300 .
C16 C22 1.390(11) .
C16 C17 1.393(10) .
C22 H22 0.9300 .
C25 H25 0.9300 .
C25 C24 1.385(14) .
C25 C26 1.383(14) .
N3 H3 0.8600 .
N3 C23 1.447(12) .
C24 C23 1.515(13) .
C24 C28 1.393(12) .
C23 H23A 0.9700 .
C23 H23B 0.9700 .
C17 H17 0.9300 .
N4 C27 1.336(14) .
N4 C26 1.329(13) .
C28 H28 0.9300 .
C28 C27 1.378(14) .
C27 H27 0.9300 .
C26 H26 0.9300 .
C1 C2 1.481(10) .
C5 C4 1.505(10) .
N5 H5 0.8600 .
N5 C7 1.387(10) .
N5 C9 1.446(11) .
C2 C8 1.406(10) .
C2 C3 1.404(10) .
C4 C3 1.393(10) .
C4 C6 1.388(10) .
C8 H8 0.9300 .
C8 C7 1.390(10) .
C3 H3A 0.9300 .
C6 H6 0.9300 .
C6 C7 1.410(10) .
C10 C11 1.376(14) .
C10 C9 1.518(12) .
C10 C14 1.367(14) .
N6 C13 1.317(14) .
N6 C12 1.318(14) .
C13 H13 0.9300 .
C13 C14 1.346(15) .
C11 H11 0.9300 .
C11 C12 1.395(14) .
C9 H9A 0.9700 .
C9 H9B 0.9700 .
C12 H12 0.9300 .
C14 H14 0.9300 .

loop_
_geom_torsion_atom_site_label_1
_geom_torsion_atom_site_label_2
_geom_torsion_atom_site_label_3
_geom_torsion_atom_site_label_4
_geom_torsion
_geom_torsion_site_symmetry_1
Ho1 O9 C29 O10 9.7(11) .
Ho1 O9 C29 C30 -170.9(4) .
Ho1 O12 C33 O11 -3.8(10) 2_655
Ho1 O12 C33 C32 177.9(4) 2_655
Ho1 O8 C19 O7 -3.3(7) .
Ho1 O8 C19 C18 176.3(6) .
Ho1 O7 C19 O8 3.5(7) .
Ho1 O7 C19 C18 -176.2(5) .
Ho1 O10 C29 O9 -103.4(16) 4_565
Ho1 O10 C29 C30 77.3(18) 4_565
Ho2 O6 C15 O5 19.0(7) .
Ho2 O6 C15 C16 -154.8(6) .
Ho2 O4 C5 O3 2.8(11) 3_774
Ho2 O4 C5 C4 -176.5(5) 3_774
Ho2 O2 C1 O1 2.5(11) 4_575
Ho2 O2 C1 C2 -175.1(5) 4_575
Ho2 O5 C15 O6 -19.4(7) .
Ho2 O5 C15 C16 154.4(6) .
Ho2 O3 C5 O4 -109.4(17) 2_754
Ho2 O3 C5 C4 70(2) 2_754
Ho2 C15 C16 C22 -80.8(16) .
Ho2 C15 C16 C17 96.7(14) .
O1 C1 C2 C8 171.7(7) .
O1 C1 C2 C3 -8.8(11) .
O6 C15 C16 C22 10.4(11) .
O6 C15 C16 C17 -172.1(7) .
O4 C5 C4 C3 149.6(7) .
O4 C5 C4 C6 -31.2(11) .
O9 C29 C30 C31 163.3(7) .
O9 C29 C30 C36 -17.0(10) .
O2 C1 C2 C8 -10.5(11) .
O2 C1 C2 C3 169.0(7) .
O5 C15 C16 C22 -163.5(7) .
O5 C15 C16 C17 14.0(11) .
O3 C5 C4 C3 -29.7(11) .
O3 C5 C4 C6 149.5(7) .
O8 C19 C18 C20 -1.3(11) .
O8 C19 C18 C17 -178.8(7) .
O7 C19 C18 C20 178.3(7) .
O7 C19 C18 C17 0.8(10) .
C19 C18 C20 C21 -178.7(8) .
C19 C18 C17 C16 176.7(7) .
C15 C16 C22 C21 177.3(8) .
C15 C16 C17 C18 -176.1(7) .
O10 C29 C30 C31 -17.3(10) .
O10 C29 C30 C36 162.4(7) .
C29 C30 C31 C32 178.4(6) .
C29 C30 C36 C35 -177.6(7) .
C30 C36 C35 C34 -0.9(13) .
C30 C36 C35 N1 -178.4(8) .
C32 C34 C35 C36 -1.1(13) .
C32 C34 C35 N1 176.3(8) .
C31 C30 C36 C35 2.2(12) .
C31 C32 C34 C35 1.9(12) .
C31 C32 C33 O12 158.4(7) .
C31 C32 C33 O11 -20.0(10) .
C34 C32 C31 C30 -0.7(11) .
C34 C32 C33 O12 -23.2(10) .
C34 C32 C33 O11 158.3(7) .
C34 C35 N1 C37 8.7(14) .
C36 C30 C31 C32 -1.3(11) .
C36 C35 N1 C37 -173.8(9) .
C35 N1 C37 C38 69.2(12) .
C39 C38 C42 C41 0.8(14) .
C39 C38 C37 N1 -127.8(9) .
C38 C39 C40 N2 -1.2(16) .
C38 C42 C41 N2 0.1(16) .
C42 C38 C37 N1 55.2(11) .
C37 C38 C42 C41 177.8(9) .
C41 N2 C40 C39 2.1(16) .
C40 C39 C38 C42 -0.2(14) .
C40 C39 C38 C37 -177.4(9) .
C40 N2 C41 C42 -1.5(16) .
C21 N3 C23 C24 -84.2(13) .
C20 C21 C22 C16 -1.8(13) .
C20 C21 N3 C23 -158.7(9) .
C20 C18 C17 C16 -0.8(11) .
C22 C21 C20 C18 2.5(13) .
C22 C21 N3 C23 23.1(15) .
C22 C16 C17 C18 1.4(11) .
C25 C24 C23 N3 2.7(15) .
C25 C24 C28 C27 0.5(15) .
N3 C21 C20 C18 -175.8(8) .
N3 C21 C22 C16 176.4(9) .
C24 C25 C26 N4 -1.8(18) .
C24 C28 C27 N4 -0.5(17) .
C23 C24 C28 C27 -178.9(10) .
C17 C18 C20 C21 -1.2(12) .
C17 C16 C22 C21 -0.1(12) .
C28 C24 C23 N3 -178.0(9) .
C27 N4 C26 C25 1.8(17) .
C26 C25 C24 C23 180.0(11) .
C26 C25 C24 C28 0.6(16) .
C26 N4 C27 C28 -0.6(17) .
C33 C32 C31 C30 177.7(6) .
C33 C32 C34 C35 -176.4(7) .
C1 C2 C8 C7 -178.3(7) .
C1 C2 C3 C4 177.4(7) .
C5 C4 C3 C2 179.9(7) .
C5 C4 C6 C7 -176.6(7) .
C2 C8 C7 N5 179.9(8) .
C2 C8 C7 C6 1.1(12) .
C4 C6 C7 N5 177.9(8) .
C4 C6 C7 C8 -3.5(12) .
C8 C2 C3 C4 -3.1(11) .
C3 C2 C8 C7 2.1(11) .
C3 C4 C6 C7 2.5(12) .
C6 C4 C3 C2 0.8(11) .
C7 N5 C9 C10 -165.5(9) .
C10 C11 C12 N6 -0.6(17) .
N6 C13 C14 C10 2.0(19) .
C13 N6 C12 C11 -0.5(17) .
C11 C10 C9 N5 -56.2(14) .
C11 C10 C14 C13 -3.1(17) .
C9 N5 C7 C8 161.9(10) .
C9 N5 C7 C6 -19.4(15) .
C9 C10 C11 C12 -177.2(10) .
C9 C10 C14 C13 176.5(11) .
C12 N6 C13 C14 -0.2(18) .
C14 C10 C11 C12 2.4(15) .
C14 C10 C9 N5 124.2(11) .
